data_2102491
loop_
_publ_author_name
'Hirsch, Tomas K.'
'Ojam\"ae, Lars'

_publ_section_title
;
 An investigation of H-atom positions in sulfuric acid crystal
 structures
;
_journal_issue 2
_journal_name_full 'Acta Crystallographica Section B'
_journal_page_first 179
_journal_page_last 183
_journal_paper_doi 10.1107/S0108768104000540
_journal_volume 60
_journal_year 2004
_chemical_formula_moiety 'S1 O4, 2(H3 O), 4.5(H2 O)'
_chemical_formula_structural 'H2 S O4 (H2 O)6.5'
_chemical_formula_sum 'H15 O10.5 S'
_chemical_formula_weight 215.172
_chemical_name_systematic ' ?'
_space_group_IT_number 8
_symmetry_cell_setting monoclinic
_symmetry_space_group_name_Hall 'I -2y'
_symmetry_space_group_name_H-M 'I 1 m 1'
_cell_angle_alpha 90
_cell_angle_beta 121.4202
_cell_angle_gamma 90
_cell_formula_units_Z 4
_cell_length_a 6.8182(10)
_cell_length_b 26.876(5)
_cell_length_c 5.9360(10)
_cell_volume 928.2(3)
_computing_publication_material '(Jana2000; Petricek and Dusek, 2000)'
_computing_structure_refinement '(Jana2000; Petricek and Dusek, 2000)'
_diffrn_radiation_type 'Mo K\a'
_diffrn_radiation_wavelength 0.71073
_exptl_absorpt_correction_T_max 1.000
_exptl_absorpt_correction_T_min 1.000
_exptl_absorpt_correction_type none
_exptl_crystal_density_diffrn 0
_cod_data_source_file na5005.cif
_cod_depositor_comments
;
The following automatic conversions were performed:
'_exptl_absorpt_correction_type' value 'None' changed to 'none' according
to '/home/saulius/struct/CIF-dictionaries/cif_core.dic' dictionary named
'cif_core.dic' version 2.4.1 from 2010-06-29.

Automatic conversion script
Id: cif_fix_enum 1527 2010-12-29 10:47:43Z saulius 
;
_cod_original_formula_sum 'H15 O10.5 S1'
_cod_database_code 2102491

loop_
_symmetry_equiv_pos_site_id
_symmetry_equiv_pos_as_xyz
1 x,y,z
2 x,-y,z
3 1/2+x,1/2+y,1/2+z
4 1/2+x,1/2-y,1/2+z

loop_
_atom_site_label
_atom_site_fract_x
_atom_site_fract_y
_atom_site_fract_z
_atom_site_U_iso_or_equiv
_atom_site_adp_type
_atom_site_calc_flag
_atom_site_occupancy
_atom_site_type_symbol
S1 0.25 0.128980(10) 0.25 0.01402(12) Uani d 1 S
O1 0.3693(2) 0.08064(3) 0.2808(3) 0.0199(4) Uani d 1 O
O2 0.30450(10) 0.16239(3) 0.0904(2) 0.0203(4) Uani d 1 O
O3 0.0003(2) 0.12035(4) 0.1106(3) 0.0242(4) Uani d 1 O
O4 0.3335(2) 0.15105(3) 0.5113(3) 0.0257(5) Uani d 1 O
O5 0.9815(2) 0.21805(3) 0.7249(3) 0.0244(5) Uani d 1 O
O6 0.2426(2) 0.25058(3) 0.3903(3) 0.0215(4) Uani d 1 O
O7 0.7533(2) 0.18307(3) 0.2393(3) 0.0204(4) Uani d 1 O
O8 0.6801(3) 0 0.8882(4) 0.0289(7) Uani d 1 O
O9 0.4760(3) 0.07605(4) 0.8838(4) 0.0356(7) Uani d 1 O
O10 0.1200(2) 0 0.2700(3) 0.0224(4) Uani d 1 O
O11 0.0289(3) 0 0.6534(4) 0.0283(7) Uani d 1 O
O12 0.8391(2) 0.08076(4) 0.6232(3) 0.0257(5) Uani d 1 O
H5a 1.10323 0.19500 0.85573 0 Uiso d 1 H
H5b 0.89289 0.20320 0.54228 0 Uiso d 1 H
H5c 0.87635 0.23183 0.79696 0 Uiso d 1 H
H6a 0.24468 0.27263 0.52434 0 Uiso d 1 H
H6b 0.28698 0.21706 0.46408 0 Uiso d 1 H
H7a 0.83011 0.15553 0.20714 0 Uiso d 1 H
H7b 0.59578 0.17300 0.18247 0 Uiso d 1 H
H8a 0.84657 0.00000 1.02936 0 Uiso d 1 H
H8b 0.59622 0.03227 0.88523 0 Uiso d 1 H
H9a 0.42051 0.07825 1.00462 0 Uiso d 1 H
H9c 0.41886 0.10402 0.75989 0 Uiso d 1 H
H10a 0.20689 0.02945 0.27175 0 Uiso d 1 H
H11a -0.05600 0.03285 0.64306 0 Uiso d 1 H
H11b 0.07600 0.00000 0.52035 0 Uiso d 1 H
H12b 0.88410 0.09628 0.79306 0 Uiso d 1 H
H12c 0.67175 0.08195 0.50978 0 Uiso d 1 H

loop_
_atom_site_aniso_label
_atom_site_aniso_U_11
_atom_site_aniso_U_22
_atom_site_aniso_U_33
_atom_site_aniso_U_12
_atom_site_aniso_U_13
_atom_site_aniso_U_23
_atom_site_aniso_type_symbol
S1 0.01460(10) 0.01240(10) 0.0163(2) 0.00010(10) 0.00893(13) -0.00120(13) S
O1 0.0204(4) 0.0137(3) 0.0274(7) 0.0025(3) 0.0138(4) 0.0003(4) O
O2 0.0196(4) 0.0200(4) 0.0235(7) 0.0018(3) 0.0128(4) 0.0050(4) O
O3 0.0149(4) 0.0287(4) 0.0317(6) -0.0011(4) 0.0140(4) 0.0037(5) O
O4 0.0389(5) 0.0187(4) 0.0191(8) -0.0011(4) 0.0149(6) -0.0035(4) O
O5 0.0246(4) 0.0239(4) 0.0243(8) -0.0038(4) 0.0124(5) -0.0059(5) O
O6 0.0231(4) 0.0181(4) 0.0223(7) -0.0004(3) 0.0113(4) -0.0035(4) O
O7 0.0189(4) 0.0179(3) 0.0285(7) -0.0022(3) 0.0152(4) -0.0036(4) O
O8 0.0310(6) 0.0248(6) 0.0387(11) 0 0.0235(7) 0 O
O9 0.0555(8) 0.0300(5) 0.0414(9) -0.0208(5) 0.0393(8) -0.0153(6) O
O10 0.0258(5) 0.0119(5) 0.0378(6) 0 0.0225(4) 0 O
O11 0.0289(6) 0.0277(6) 0.0353(11) 0 0.0216(7) 0 O
O12 0.0219(4) 0.0269(4) 0.0267(8) -0.0004(3) 0.0115(5) 0.0026(5) O

loop_
_atom_type_symbol
_atom_type_scat_dispersion_real
_atom_type_scat_dispersion_imag
_atom_type_scat_source
S 0.125 0.123 'International Tables Vol C Tables  4.2.6.8 and 6.1.1.4'
O 0.011 0.006 'International Tables Vol C Tables  4.2.6.8 and 6.1.1.4'
H 0.000 0.000 'International Tables Vol C Tables  4.2.6.8 and 6.1.1.4'
